data_9014265
loop_
_publ_author_name
'Marumo, F.'
'Nowacki, W.'

_publ_section_title
;
 The crystal structure of lautite and of sinnerite,
 a new mineral from the Lengenbach Quarry
;
_journal_name_full 'Schweizerische Mineralogische und Petrographische Mitteilungen'
_journal_page_first 439
_journal_page_last 454
_journal_volume 44
_journal_year 1964
_chemical_compound_source 'Grube Gabe Gottes near Sainte-Marie-aux-Mines, France'
_chemical_formula_sum 'As Cu S'
_chemical_name_mineral Lautite
_space_group_IT_number 62
_symmetry_space_group_name_Hall '-P 2ac 2n'
_symmetry_space_group_name_H-M 'P n m a'
_cell_angle_alpha 90
_cell_angle_beta 90
_cell_angle_gamma 90
_cell_length_a 11.356
_cell_length_b 3.754
_cell_length_c 5.453
_cell_formula_units_Z 4
_cell_volume 232.464
_database_code_amcsd 0018614
_exptl_crystal_density_diffrn 4.873
_cod_original_formula_sum 'Cu As S'
_cod_database_code 9014265

loop_
_space_group_symop_operation_xyz
x,y,z
x,1/2-y,z
-x,1/2+y,-z
1/2-x,1/2+y,1/2+z
1/2+x,1/2-y,1/2-z
1/2+x,y,1/2-z
1/2-x,-y,1/2+z
-x,-y,-z

loop_
_atom_site_label
_atom_site_fract_x
_atom_site_fract_y
_atom_site_fract_z
_atom_site_U_iso_or_equiv
Cu 0.17320 0.25000 0.06100 0.02660
As 0.01460 0.25000 0.35200 0.01773
S 0.16510 0.75000 0.81700 0.01267

loop_
_cod_related_entry_id
_cod_related_entry_database
_cod_related_entry_code
1 AMCSD 0018614
